data_7047726
loop_
_publ_author_name
'Alaji, Zahra'
'Safaei, Elham'
'Yi, Hong'
'Cong, Hengjiang'
'Wojtczak, Andrzej'
'Lei, Aiwen'

_publ_section_title
;
 Redox active ligand and metal cooperation for C(sp<sup>2</sup>)-H
 oxidation: extension of the galactose oxidase mechanism in water-mediated
 amide formation.
;
_journal_issue 43
_journal_name_full 'Dalton transactions (Cambridge, England : 2003)'
_journal_page_first 15293
_journal_page_last 15297
_journal_paper_doi 10.1039/c8dt03477j
_journal_volume 47
_journal_year 2018
_chemical_formula_moiety 'C28 H33 Cu N3 O2'
_chemical_formula_sum 'C28 H33 Cu N3 O2'
_chemical_formula_weight 507.11
_space_group_IT_number 61
_space_group_name_Hall '-P 2ac 2ab'
_space_group_name_H-M_alt 'P b c a'
_symmetry_cell_setting orthorhombic
_symmetry_space_group_name_Hall '-P 2ac 2ab'
_symmetry_space_group_name_H-M 'P b c a'
_atom_sites_solution_hydrogens geom
_atom_sites_solution_primary direct
_atom_sites_solution_secondary difmap
_audit_creation_method SHELXL-97
_audit_update_record
;
2016-10-03 deposited with the CCDC.
2018-09-28 downloaded from the CCDC.
;
_cell_angle_alpha 90.00
_cell_angle_beta 90.00
_cell_angle_gamma 90.00
_cell_formula_units_Z 8
_cell_length_a 15.8660(8)
_cell_length_b 14.5267(7)
_cell_length_c 22.0264(11)
_cell_measurement_reflns_used 8709
_cell_measurement_temperature 296(2)
_cell_measurement_theta_max 24.28
_cell_measurement_theta_min 2.57
_cell_volume 5076.7(4)
_computing_cell_refinement 'Bruker SAINT'
_computing_data_collection 'Bruker APEX2'
_computing_data_reduction 'Bruker SAINT'
_computing_molecular_graphics 'Bruker SHELXTL'
_computing_publication_material 'Bruker SHELXTL'
_computing_structure_refinement 'SHELXL-97 (Sheldrick, 2008)'
_computing_structure_solution 'SHELXS-97 (Sheldrick, 2008)'
_diffrn_ambient_temperature 296(2)
_diffrn_measured_fraction_theta_full 0.997
_diffrn_measured_fraction_theta_max 0.997
_diffrn_measurement_device_type 'Bruker Kappa APEX-Duo CCD'
_diffrn_measurement_method '\w scans'
_diffrn_radiation_monochromator graphite
_diffrn_radiation_source 'fine-focus sealed tube'
_diffrn_radiation_type MoK\a
_diffrn_radiation_wavelength 0.71073
_diffrn_reflns_av_R_equivalents 0.0617
_diffrn_reflns_av_sigmaI/netI 0.0337
_diffrn_reflns_limit_h_max 20
_diffrn_reflns_limit_h_min -21
_diffrn_reflns_limit_k_max 19
_diffrn_reflns_limit_k_min -19
_diffrn_reflns_limit_l_max 29
_diffrn_reflns_limit_l_min -28
_diffrn_reflns_number 53953
_diffrn_reflns_theta_full 28.32
_diffrn_reflns_theta_max 28.32
_diffrn_reflns_theta_min 1.85
_exptl_absorpt_coefficient_mu 0.890
_exptl_absorpt_correction_T_max 0.9653
_exptl_absorpt_correction_T_min 0.9322
_exptl_absorpt_correction_type multi-scan
_exptl_absorpt_process_details 'SADABS-2012/1 (Bruker,2012)'
_exptl_crystal_colour 'dark brown'
_exptl_crystal_density_diffrn 1.327
_exptl_crystal_density_method 'not measured'
_exptl_crystal_description prism
_exptl_crystal_F_000 2136
_exptl_crystal_size_max 0.08
_exptl_crystal_size_mid 0.06
_exptl_crystal_size_min 0.04
_refine_diff_density_max 0.552
_refine_diff_density_min -0.400
_refine_diff_density_rms 0.062
_refine_ls_extinction_method none
_refine_ls_goodness_of_fit_ref 1.013
_refine_ls_hydrogen_treatment mixed
_refine_ls_matrix_type full
_refine_ls_number_parameters 393
_refine_ls_number_reflns 6308
_refine_ls_number_restraints 46
_refine_ls_restrained_S_all 1.020
_refine_ls_R_factor_all 0.0835
_refine_ls_R_factor_gt 0.0470
_refine_ls_shift/su_max 0.001
_refine_ls_shift/su_mean 0.000
_refine_ls_structure_factor_coef Fsqd
_refine_ls_weighting_details 'calc w=1/[\s^2^(Fo^2^)+(0.0631P)^2^+1.9933P] where P=(Fo^2^+2Fc^2^)/3'
_refine_ls_weighting_scheme calc
_refine_ls_wR_factor_gt 0.1103
_refine_ls_wR_factor_ref 0.1261
_reflns_number_gt 4194
_reflns_number_total 6308
_reflns_threshold_expression >2sigma(I)
_cod_data_source_file c8dt03477j2.cif
_cod_data_source_block I_CCDC1
_cod_depositor_comments 'Adding full bibliography for 7047724--7047728.cif.'
_cod_database_code 7047726

loop_
_symmetry_equiv_pos_as_xyz
'x, y, z'
'x+1/2, -y+1/2, -z'
'-x, y+1/2, -z+1/2'
'-x+1/2, -y, z+1/2'
'-x, -y, -z'
'-x-1/2, y-1/2, z'
'x, -y-1/2, z-1/2'
'x-1/2, y, -z-1/2'

loop_
_atom_site_label
_atom_site_type_symbol
_atom_site_fract_x
_atom_site_fract_y
_atom_site_fract_z
_atom_site_U_iso_or_equiv
_atom_site_adp_type
_atom_site_occupancy
_atom_site_symmetry_multiplicity
_atom_site_calc_flag
_atom_site_refinement_flags
_atom_site_disorder_assembly
_atom_site_disorder_group
Cu1 Cu 0.058550(19) 0.64935(2) 0.425196(14) 0.03658(11) Uani 1 1 d . . .
N1 N 0.13227(13) 0.69799(15) 0.48917(10) 0.0401(5) Uani 1 1 d . . .
N2 N 0.09465(14) 0.53165(14) 0.45389(10) 0.0402(5) Uani 1 1 d . . .
N3 N -0.01642(12) 0.60321(14) 0.36400(9) 0.0366(5) Uani 1 1 d . . .
O1 O 0.02696(12) 0.76779(12) 0.39621(9) 0.0439(4) Uani 1 1 d . . .
C4 C 0.2192(2) 0.6540(2) 0.57137(14) 0.0524(7) Uani 1 1 d . . .
C5 C 0.16727(16) 0.63252(18) 0.52323(12) 0.0401(6) Uani 1 1 d . . .
C6 C 0.14877(17) 0.53423(18) 0.50572(13) 0.0434(6) Uani 1 1 d D . .
H6 H 0.1531(18) 0.4818(16) 0.5413(11) 0.052 Uiso 1 1 d D . .
C1 C 0.1477(2) 0.7863(2) 0.50249(14) 0.0499(7) Uani 1 1 d . . .
C2 C 0.1995(2) 0.8114(2) 0.54928(15) 0.0570(8) Uani 1 1 d . . .
C3 C 0.2361(2) 0.7443(3) 0.58381(15) 0.0573(8) Uani 1 1 d . . .
C19 C -0.03283(16) 0.76325(18) 0.35467(12) 0.0375(6) Uani 1 1 d . . .
C14 C -0.05946(15) 0.67629(18) 0.33415(11) 0.0364(5) Uani 1 1 d . . .
C18 C -0.07201(16) 0.84251(18) 0.32989(12) 0.0398(6) Uani 1 1 d . . .
C16 C -0.16230(16) 0.7430(2) 0.26702(12) 0.0431(6) Uani 1 1 d . A .
C13 C -0.02589(18) 0.51687(19) 0.35139(13) 0.0425(6) Uani 1 1 d . . .
C15 C -0.12307(17) 0.6667(2) 0.29115(12) 0.0429(6) Uani 1 1 d . . .
C12 C 0.01136(16) 0.44099(18) 0.38317(13) 0.0424(6) Uani 1 1 d . . .
C7 C 0.06593(16) 0.44791(18) 0.43442(12) 0.0403(6) Uani 1 1 d . . .
C11 C -0.0124(2) 0.3529(2) 0.36258(18) 0.0559(8) Uani 1 1 d . . .
C17 C -0.13494(17) 0.8289(2) 0.28748(13) 0.0452(7) Uani 1 1 d . . .
C9 C 0.0609(2) 0.2808(2) 0.44300(19) 0.0621(9) Uani 1 1 d . . .
C8 C 0.0880(2) 0.36397(19) 0.46328(17) 0.0522(7) Uani 1 1 d . . .
H8 H 0.1244(19) 0.3651(19) 0.4955(14) 0.052(9) Uiso 1 1 d . . .
C10 C 0.0109(2) 0.2739(2) 0.3913(2) 0.0679(10) Uani 1 1 d . . .
O2 O 0.22984(13) 0.48984(15) 0.49708(10) 0.0637(6) Uani 1 1 d . . .
C20 C -0.04349(19) 0.93900(19) 0.34994(15) 0.0505(7) Uani 1 1 d . . .
C22 C -0.0544(2) 0.9507(3) 0.41853(18) 0.0646(9) Uani 1 1 d D . .
H22C H -0.034(3) 1.009(3) 0.4291(19) 0.097 Uiso 1 1 d . . .
H22B H -0.024(3) 0.903(3) 0.4429(19) 0.097 Uiso 1 1 d . . .
H22A H -0.1115(14) 0.949(3) 0.4326(17) 0.097 Uiso 1 1 d D . .
C23 C 0.0494(2) 0.9522(3) 0.3329(2) 0.0646(9) Uani 1 1 d . . .
H23A H 0.088(3) 0.910(3) 0.3544(19) 0.097 Uiso 1 1 d . . .
H23B H 0.055(3) 0.943(3) 0.290(2) 0.097 Uiso 1 1 d . . .
H23C H 0.066(3) 1.011(3) 0.345(2) 0.097 Uiso 1 1 d . . .
C21 C -0.0940(3) 1.0144(3) 0.3179(2) 0.0808(13) Uani 1 1 d . . .
H21B H -0.152(3) 1.011(3) 0.326(2) 0.121 Uiso 1 1 d . . .
H21C H -0.079(3) 1.070(3) 0.333(2) 0.121 Uiso 1 1 d . . .
H21A H -0.092(3) 1.006(3) 0.271(2) 0.121 Uiso 1 1 d . . .
C24 C -0.23725(17) 0.7357(2) 0.22305(13) 0.0531(7) Uani 1 1 d DU . .
C25 C -0.31854(19) 0.7541(3) 0.25646(16) 0.0749(11) Uani 1 1 d . A .
H25C H -0.3671 0.7511 0.2294 0.112 Uiso 1 1 d R . .
H25B H -0.3175 0.8193 0.2753 0.112 Uiso 1 1 d R . .
H25A H -0.3316 0.7105 0.2900 0.112 Uiso 1 1 d R . .
C26A C -0.2274(13) 0.7979(8) 0.1664(5) 0.086(3) Uani 0.608(13) 1 d PDU A 1
H26A H -0.2791 0.7980 0.1437 0.130 Uiso 0.608(13) 1 calc PR A 1
H26B H -0.1827 0.7747 0.1413 0.130 Uiso 0.608(13) 1 calc PR A 1
H26C H -0.2143 0.8595 0.1790 0.130 Uiso 0.608(13) 1 calc PR A 1
C27A C -0.2540(6) 0.6344(4) 0.2036(5) 0.081(2) Uani 0.608(13) 1 d PDU A 1
H27A H -0.2692 0.5987 0.2386 0.121 Uiso 0.608(13) 1 calc PR A 1
H27B H -0.2040 0.6092 0.1856 0.121 Uiso 0.608(13) 1 calc PR A 1
H27C H -0.2993 0.6328 0.1747 0.121 Uiso 0.608(13) 1 calc PR A 1
C26B C -0.235(2) 0.8212(11) 0.1811(8) 0.086(3) Uani 0.392(13) 1 d PDU A 2
H26D H -0.2721 0.8120 0.1473 0.130 Uiso 0.392(13) 1 calc PR A 2
H26E H -0.1783 0.8301 0.1664 0.130 Uiso 0.392(13) 1 calc PR A 2
H26F H -0.2522 0.8746 0.2035 0.130 Uiso 0.392(13) 1 calc PR A 2
C27B C -0.2241(10) 0.6536(9) 0.1788(7) 0.081(2) Uani 0.392(13) 1 d PDU A 2
H27D H -0.2312 0.5967 0.2004 0.121 Uiso 0.392(13) 1 calc PR A 2
H27E H -0.1683 0.6562 0.1621 0.121 Uiso 0.392(13) 1 calc PR A 2
H27F H -0.2647 0.6570 0.1466 0.121 Uiso 0.392(13) 1 calc PR A 2
C28 C 0.2761(2) 0.5200(3) 0.44519(18) 0.0790(11) Uani 1 1 d . . .
H28A H 0.2451 0.5054 0.4090 0.118 Uiso 1 1 calc R . .
H28B H 0.3297 0.4895 0.4442 0.118 Uiso 1 1 calc R . .
H28C H 0.2846 0.5853 0.4475 0.118 Uiso 1 1 calc R . .
H15 H -0.1392(14) 0.6092(17) 0.2827(10) 0.026(6) Uiso 1 1 d . . .
H11 H -0.049(2) 0.347(2) 0.3320(16) 0.058(10) Uiso 1 1 d . . .
H13 H -0.0617(17) 0.5032(19) 0.3199(14) 0.046(8) Uiso 1 1 d . . .
H1 H 0.1198(18) 0.8277(19) 0.4791(13) 0.048(8) Uiso 1 1 d . . .
H17 H -0.1612(18) 0.8798(19) 0.2702(13) 0.048(8) Uiso 1 1 d . . .
H9 H 0.0797(19) 0.227(2) 0.4670(15) 0.059(9) Uiso 1 1 d . . .
H3 H 0.2711(19) 0.760(2) 0.6115(14) 0.056(9) Uiso 1 1 d . . .
H2 H 0.210(2) 0.869(2) 0.5499(16) 0.074(11) Uiso 1 1 d . . .
H10 H -0.003(2) 0.218(3) 0.3768(17) 0.082(12) Uiso 1 1 d . . .
H4 H 0.243(2) 0.607(2) 0.5898(15) 0.064(10) Uiso 1 1 d . . .

loop_
_atom_site_aniso_label
_atom_site_aniso_U_11
_atom_site_aniso_U_22
_atom_site_aniso_U_33
_atom_site_aniso_U_23
_atom_site_aniso_U_13
_atom_site_aniso_U_12
Cu1 0.03874(18) 0.03466(16) 0.03634(18) 0.00058(13) -0.00881(13) 0.00168(13)
N1 0.0412(12) 0.0411(12) 0.0381(12) 0.0013(9) -0.0065(10) -0.0029(10)
N2 0.0415(12) 0.0384(11) 0.0407(12) -0.0013(9) -0.0064(10) 0.0060(10)
N3 0.0348(11) 0.0402(12) 0.0348(12) -0.0034(9) -0.0044(9) 0.0032(9)
O1 0.0477(10) 0.0381(9) 0.0458(11) 0.0034(8) -0.0178(9) -0.0009(8)
C4 0.0499(17) 0.0644(19) 0.0429(16) 0.0004(15) -0.0122(13) 0.0063(15)
C5 0.0367(13) 0.0501(15) 0.0336(14) 0.0023(11) -0.0020(11) 0.0032(11)
C6 0.0445(15) 0.0445(15) 0.0412(15) 0.0045(12) -0.0034(12) 0.0104(12)
C1 0.0573(18) 0.0432(15) 0.0492(18) 0.0039(13) -0.0102(14) -0.0074(14)
C2 0.063(2) 0.0575(19) 0.0503(18) -0.0043(16) -0.0054(15) -0.0208(17)
C3 0.0498(18) 0.076(2) 0.0461(18) -0.0053(16) -0.0141(14) -0.0113(17)
C19 0.0355(13) 0.0433(14) 0.0339(14) 0.0035(11) -0.0020(11) 0.0018(11)
C14 0.0327(12) 0.0438(13) 0.0327(13) -0.0007(10) -0.0017(10) 0.0045(11)
C18 0.0379(14) 0.0422(14) 0.0393(14) 0.0049(11) 0.0010(11) 0.0058(11)
C16 0.0314(13) 0.0671(18) 0.0308(13) 0.0012(12) -0.0014(11) 0.0108(13)
C13 0.0384(14) 0.0460(15) 0.0430(16) -0.0097(12) -0.0041(12) 0.0020(12)
C15 0.0358(14) 0.0526(17) 0.0403(15) -0.0095(12) -0.0025(11) 0.0036(12)
C12 0.0373(14) 0.0393(13) 0.0504(17) -0.0082(12) 0.0033(12) 0.0016(11)
C7 0.0381(14) 0.0378(13) 0.0449(16) -0.0005(11) 0.0077(11) 0.0054(11)
C11 0.0463(17) 0.0448(16) 0.077(2) -0.0139(16) -0.0016(16) -0.0052(14)
C17 0.0404(15) 0.0546(17) 0.0405(15) 0.0080(12) -0.0021(12) 0.0101(13)
C9 0.062(2) 0.0389(16) 0.085(3) 0.0059(16) 0.0159(19) 0.0045(15)
C8 0.0516(17) 0.0431(16) 0.062(2) 0.0025(14) 0.0061(16) 0.0066(13)
C10 0.061(2) 0.0371(17) 0.105(3) -0.0110(18) 0.009(2) -0.0072(15)
O2 0.0593(14) 0.0619(13) 0.0699(15) 0.0110(11) -0.0040(11) 0.0162(11)
C20 0.0497(17) 0.0412(14) 0.0607(19) 0.0107(13) -0.0091(14) 0.0037(13)
C22 0.070(2) 0.0562(19) 0.068(2) -0.0108(17) 0.0016(19) 0.0024(18)
C23 0.063(2) 0.0565(19) 0.075(2) 0.0139(18) -0.0018(19) -0.0129(17)
C21 0.086(3) 0.0451(18) 0.112(3) 0.014(2) -0.034(3) 0.010(2)
C24 0.0366(14) 0.082(2) 0.0406(16) -0.0037(14) -0.0068(12) 0.0117(14)
C25 0.0352(16) 0.123(3) 0.067(2) 0.006(2) -0.0027(16) -0.0008(18)
C26A 0.056(4) 0.166(5) 0.037(5) 0.025(5) -0.011(5) -0.011(5)
C27A 0.057(5) 0.121(4) 0.064(5) -0.038(3) -0.028(3) 0.028(3)
C26B 0.056(4) 0.166(5) 0.037(5) 0.025(5) -0.011(5) -0.011(5)
C27B 0.057(5) 0.121(4) 0.064(5) -0.038(3) -0.028(3) 0.028(3)
C28 0.068(2) 0.090(3) 0.079(3) 0.003(2) 0.018(2) 0.015(2)

loop_
_atom_type_symbol
_atom_type_description
_atom_type_scat_dispersion_real
_atom_type_scat_dispersion_imag
_atom_type_scat_source
C C 0.0033 0.0016 'International Tables Vol C Tables 4.2.6.8 and 6.1.1.4'
H H 0.0000 0.0000 'International Tables Vol C Tables 4.2.6.8 and 6.1.1.4'
N N 0.0061 0.0033 'International Tables Vol C Tables 4.2.6.8 and 6.1.1.4'
O O 0.0106 0.0060 'International Tables Vol C Tables 4.2.6.8 and 6.1.1.4'
Cu Cu 0.3201 1.2651 'International Tables Vol C Tables 4.2.6.8 and 6.1.1.4'

loop_
_geom_angle_atom_site_label_1
_geom_angle_atom_site_label_2
_geom_angle_atom_site_label_3
_geom_angle
O1 Cu1 N2 177.83(9)
O1 Cu1 N3 85.23(8)
N2 Cu1 N3 96.06(9)
O1 Cu1 N1 94.15(8)
N2 Cu1 N1 84.61(9)
N3 Cu1 N1 178.25(9)
C5 N1 C1 119.0(2)
C5 N1 Cu1 113.30(17)
C1 N1 Cu1 127.70(19)
C7 N2 C6 118.3(2)
C7 N2 Cu1 126.30(18)
C6 N2 Cu1 114.90(16)
C13 N3 C14 124.6(2)
C13 N3 Cu1 124.17(19)
C14 N3 Cu1 111.19(16)
C19 O1 Cu1 112.14(15)
C3 C4 C5 119.2(3)
C3 C4 H4 125(2)
C5 C4 H4 116(2)
N1 C5 C4 121.4(3)
N1 C5 C6 116.8(2)
C4 C5 C6 121.8(2)
N2 C6 O2 114.6(2)
N2 C6 C5 110.2(2)
O2 C6 C5 106.4(2)
N2 C6 H6 126.3(15)
O2 C6 H6 74.3(15)
C5 C6 H6 117.6(15)
N1 C1 C2 122.1(3)
N1 C1 H1 114.9(18)
C2 C1 H1 123.0(18)
C3 C2 C1 119.0(3)
C3 C2 H2 127(3)
C1 C2 H2 113(3)
C2 C3 C4 119.4(3)
C2 C3 H3 119(2)
C4 C3 H3 122(2)
O1 C19 C14 118.9(2)
O1 C19 C18 122.8(2)
C14 C19 C18 118.3(2)
C15 C14 C19 121.8(2)
C15 C14 N3 126.0(2)
C19 C14 N3 112.2(2)
C17 C18 C19 117.4(2)
C17 C18 C20 122.5(2)
C19 C18 C20 120.0(2)
C15 C16 C17 117.0(2)
C15 C16 C24 122.5(3)
C17 C16 C24 120.4(2)
N3 C13 C12 126.4(3)
N3 C13 H13 116.3(18)
C12 C13 H13 117.2(18)
C16 C15 C14 120.7(3)
C16 C15 H15 122.9(15)
C14 C15 H15 116.3(15)
C11 C12 C7 118.8(3)
C11 C12 C13 115.5(3)
C7 C12 C13 125.6(2)
N2 C7 C8 122.8(3)
N2 C7 C12 120.9(2)
C8 C7 C12 116.4(3)
C10 C11 C12 122.9(3)
C10 C11 H11 116(2)
C12 C11 H11 120(2)
C18 C17 C16 124.9(3)
C18 C17 H17 119.0(18)
C16 C17 H17 116.1(18)
C8 C9 C10 121.0(3)
C8 C9 H9 115.3(19)
C10 C9 H9 123.7(19)
C9 C8 C7 122.6(3)
C9 C8 H8 118.1(18)
C7 C8 H8 119.3(19)
C11 C10 C9 118.2(3)
C11 C10 H10 122(2)
C9 C10 H10 120(2)
C28 O2 C6 115.1(2)
C21 C20 C22 108.4(3)
C21 C20 C23 107.6(3)
C22 C20 C23 109.6(3)
C21 C20 C18 111.5(3)
C22 C20 C18 110.6(3)
C23 C20 C18 109.1(3)
C20 C22 H22C 108(3)
C20 C22 H22B 113(2)
H22C C22 H22B 109(4)
C20 C22 H22A 115(2)
H22C C22 H22A 106(3)
H22B C22 H22A 105(3)
C20 C23 H23A 114(2)
C20 C23 H23B 108(2)
H23A C23 H23B 109(3)
C20 C23 H23C 108(3)
H23A C23 H23C 105(3)
H23B C23 H23C 113(4)
C20 C21 H21B 113(3)
C20 C21 H21C 110(3)
H21B C21 H21C 104(4)
C20 C21 H21A 111(3)
H21B C21 H21A 102(4)
H21C C21 H21A 117(4)
C25 C24 C16 110.0(2)
C25 C24 C26A 112.1(7)
C16 C24 C26A 112.9(8)
C25 C24 C26B 99.9(12)
C16 C24 C26B 107.5(12)
C25 C24 C27B 123.8(7)
C16 C24 C27B 110.1(5)
C26A C24 C27B 85.9(7)
C26B C24 C27B 103.8(10)
C25 C24 C27A 98.9(5)
C16 C24 C27A 111.8(4)
C26A C24 C27A 110.4(6)
C26B C24 C27A 126.8(9)
C24 C25 H25C 111.7
C24 C25 H25B 110.1
H25C C25 H25B 107.4
C24 C25 H25A 115.3
H25C C25 H25A 105.2
H25B C25 H25A 106.8
C24 C26A H26A 109.5
C24 C26A H26B 109.5
C24 C26A H26C 109.5
C24 C27A H27A 109.5
C24 C27A H27B 109.5
C24 C27A H27C 109.5
C24 C26B H26D 109.5
C24 C26B H26E 109.5
H26D C26B H26E 109.5
C24 C26B H26F 109.5
H26D C26B H26F 109.5
H26E C26B H26F 109.5
C24 C27B H27D 109.5
C24 C27B H27E 109.5
H27D C27B H27E 109.5
C24 C27B H27F 109.5
H27D C27B H27F 109.5
H27E C27B H27F 109.5
O2 C28 H28A 109.5
O2 C28 H28B 109.5
H28A C28 H28B 109.5
O2 C28 H28C 109.5
H28A C28 H28C 109.5
H28B C28 H28C 109.5

loop_
_geom_bond_atom_site_label_1
_geom_bond_atom_site_label_2
_geom_bond_distance
Cu1 O1 1.9024(17)
Cu1 N2 1.911(2)
Cu1 N3 1.919(2)
Cu1 N1 1.963(2)
N1 C5 1.333(3)
N1 C1 1.338(3)
N2 C7 1.368(3)
N2 C6 1.429(3)
N3 C13 1.293(3)
N3 C14 1.423(3)
O1 C19 1.319(3)
C4 C3 1.366(5)
C4 C5 1.379(4)
C4 H4 0.87(3)
C5 C6 1.508(4)
C6 O2 1.451(3)
C6 H6 1.094(17)
C1 C2 1.368(4)
C1 H1 0.91(3)
C2 C3 1.366(5)
C2 H2 0.86(3)
C3 H3 0.86(3)
C19 C14 1.407(4)
C19 C18 1.418(3)
C14 C15 1.391(4)
C18 C17 1.382(4)
C18 C20 1.538(4)
C16 C15 1.378(4)
C16 C17 1.395(4)
C16 C24 1.537(4)
C13 C12 1.433(4)
C13 H13 0.92(3)
C15 H15 0.89(2)
C12 C11 1.409(4)
C12 C7 1.426(4)
C7 C8 1.419(4)
C11 C10 1.362(5)
C11 H11 0.90(3)
C17 H17 0.93(3)
C9 C8 1.358(4)
C9 C10 1.392(6)
C9 H9 0.99(3)
C8 H8 0.92(3)
C10 H10 0.90(4)
O2 C28 1.427(4)
C20 C21 1.530(4)
C20 C22 1.530(5)
C20 C23 1.533(5)
C22 H22C 0.93(4)
C22 H22B 1.00(4)
C22 H22A 0.957(19)
C23 H23A 0.99(4)
C23 H23B 0.96(5)
C23 H23C 0.93(4)
C21 H21B 0.94(5)
C21 H21C 0.91(5)
C21 H21A 1.05(5)
C24 C25 1.509(4)
C24 C26A 1.548(6)
C24 C26B 1.549(6)
C24 C27B 1.554(5)
C24 C27A 1.555(5)
C25 H25C 0.9749
C25 H25B 1.0345
C25 H25A 0.9947
C26A H26A 0.9600
C26A H26B 0.9600
C26A H26C 0.9600
C27A H27A 0.9600
C27A H27B 0.9600
C27A H27C 0.9600
C26B H26D 0.9600
C26B H26E 0.9600
C26B H26F 0.9600
C27B H27D 0.9600
C27B H27E 0.9600
C27B H27F 0.9600
C28 H28A 0.9600
C28 H28B 0.9600
C28 H28C 0.9600

loop_
_geom_torsion_atom_site_label_1
_geom_torsion_atom_site_label_2
_geom_torsion_atom_site_label_3
_geom_torsion_atom_site_label_4
_geom_torsion
O1 Cu1 N1 C5 178.25(18)
N2 Cu1 N1 C5 -3.54(19)
O1 Cu1 N1 C1 0.6(3)
N2 Cu1 N1 C1 178.8(3)
N3 Cu1 N2 C7 -3.3(2)
N1 Cu1 N2 C7 175.1(2)
N3 Cu1 N2 C6 -174.94(18)
N1 Cu1 N2 C6 3.44(19)
O1 Cu1 N3 C13 174.8(2)
N2 Cu1 N3 C13 -3.5(2)
O1 Cu1 N3 C14 -4.74(16)
N2 Cu1 N3 C14 177.01(17)
N3 Cu1 O1 C19 5.43(18)
N1 Cu1 O1 C19 -172.93(18)
C1 N1 C5 C4 -0.4(4)
Cu1 N1 C5 C4 -178.3(2)
C1 N1 C5 C6 -179.2(3)
Cu1 N1 C5 C6 3.0(3)
C3 C4 C5 N1 -0.9(5)
C3 C4 C5 C6 177.7(3)
C7 N2 C6 O2 65.0(3)
Cu1 N2 C6 O2 -122.6(2)
C7 N2 C6 C5 -175.1(2)
Cu1 N2 C6 C5 -2.7(3)
N1 C5 C6 N2 -0.2(3)
C4 C5 C6 N2 -179.0(3)
N1 C5 C6 O2 124.5(2)
C4 C5 C6 O2 -54.2(3)
C5 N1 C1 C2 1.2(4)
Cu1 N1 C1 C2 178.7(2)
N1 C1 C2 C3 -0.5(5)
C1 C2 C3 C4 -0.9(5)
C5 C4 C3 C2 1.6(5)
Cu1 O1 C19 C14 -5.1(3)
Cu1 O1 C19 C18 174.5(2)
O1 C19 C14 C15 179.0(2)
C18 C19 C14 C15 -0.6(4)
O1 C19 C14 N3 1.2(3)
C18 C19 C14 N3 -178.4(2)
C13 N3 C14 C15 6.1(4)
Cu1 N3 C14 C15 -174.4(2)
C13 N3 C14 C19 -176.3(2)
Cu1 N3 C14 C19 3.3(3)
O1 C19 C18 C17 -178.8(2)
C14 C19 C18 C17 0.8(4)
O1 C19 C18 C20 1.7(4)
C14 C19 C18 C20 -178.6(2)
C14 N3 C13 C12 -175.1(2)
Cu1 N3 C13 C12 5.5(4)
C17 C16 C15 C14 0.3(4)
C24 C16 C15 C14 -175.3(2)
C19 C14 C15 C16 0.1(4)
N3 C14 C15 C16 177.5(2)
N3 C13 C12 C11 176.7(3)
N3 C13 C12 C7 -0.3(5)
C6 N2 C7 C8 -0.4(4)
Cu1 N2 C7 C8 -171.8(2)
C6 N2 C7 C12 179.6(2)
Cu1 N2 C7 C12 8.2(4)
C11 C12 C7 N2 176.2(3)
C13 C12 C7 N2 -7.0(4)
C11 C12 C7 C8 -3.8(4)
C13 C12 C7 C8 173.0(3)
C7 C12 C11 C10 3.4(5)
C13 C12 C11 C10 -173.7(3)
C19 C18 C17 C16 -0.4(4)
C20 C18 C17 C16 179.0(3)
C15 C16 C17 C18 -0.1(4)
C24 C16 C17 C18 175.6(3)
C10 C9 C8 C7 1.6(5)
N2 C7 C8 C9 -178.5(3)
C12 C7 C8 C9 1.5(4)
C12 C11 C10 C9 -0.4(5)
C8 C9 C10 C11 -2.2(5)
N2 C6 O2 C28 52.6(3)
C5 C6 O2 C28 -69.4(3)
C17 C18 C20 C21 0.8(4)
C19 C18 C20 C21 -179.8(3)
C17 C18 C20 C22 121.5(3)
C19 C18 C20 C22 -59.1(4)
C17 C18 C20 C23 -117.8(3)
C19 C18 C20 C23 61.6(4)
C15 C16 C24 C25 101.4(3)
C17 C16 C24 C25 -74.0(4)
C15 C16 C24 C26A -132.6(6)
C17 C16 C24 C26A 52.0(7)
C15 C16 C24 C26B -150.8(10)
C17 C16 C24 C26B 33.7(11)
C15 C16 C24 C27B -38.4(9)
C17 C16 C24 C27B 146.2(9)
C15 C16 C24 C27A -7.4(6)
C17 C16 C24 C27A 177.1(5)
